data_2300177
loop_
_publ_author_name
'Seredyuk, Maksym'
'Gaspar, Ana B.'
'Kusz, Joachim'
'Bednarek, Gabriela'
'G\"utlich, Philipp'

_publ_section_title
;
 Variable-temperature X-ray crystal structure determinations of
 {Fe[tren(6-Mepy)~3~]}(ClO~4~)~2~ and {Zn[tren(6-Mepy)~3~]}(ClO~4~)~2~
 compounds: correlation of the structural data with magnetic and
 M\"ossbauer spectroscopy data
;
_journal_issue 6
_journal_name_full 'Journal of Applied Crystallography'
_journal_page_first 1135
_journal_page_last 1145
_journal_paper_doi 10.1107/S0021889807048571
_journal_volume 40
_journal_year 2007
_chemical_formula_sum 'C27 H33 Cl2 N7 O8 Zn'
_chemical_formula_weight 719.87
_chemical_name_systematic
;
 ?
;
_space_group_IT_number 14
_symmetry_cell_setting monoclinic
_symmetry_space_group_name_Hall '-P 2ybc'
_symmetry_space_group_name_H-M 'P 1 21/c 1'
_atom_sites_solution_hydrogens geom
_atom_sites_solution_primary direct
_atom_sites_solution_secondary difmap
_audit_creation_method SHELXL-97
_cell_angle_alpha 90.00
_cell_angle_beta 91.726(2)
_cell_angle_gamma 90.00
_cell_formula_units_Z 4
_cell_length_a 10.4189(3)
_cell_length_b 19.2284(5)
_cell_length_c 15.1216(4)
_cell_measurement_temperature 130(2)
_cell_volume 3028.07(14)
_computing_cell_refinement
;
CrysAlis RED, Oxford Diffraction Ltd.,
Version 1.171.29.2 (release 20-01-2006 CrysAlis171 .NET)
(compiled Jan 20 2006,12:36:28)
;
_computing_data_collection
;
CrysAlis CCD, Oxford Diffraction Ltd.,
Version 1.171.29.2 (release 20-01-2006 CrysAlis171 .NET)
(compiled Jan 20 2006,12:36:28)
;
_computing_data_reduction
;
CrysAlis RED, Oxford Diffraction Ltd.,
Version 1.171.29.2 (release 20-01-2006 CrysAlis171 .NET)
(compiled Jan 20 2006,12:36:28)
;
_computing_structure_refinement 'SHELXL-97 (Sheldrick, 1997)'
_computing_structure_solution 'SHELXS-97 (Sheldrick, 1990)'
_diffrn_ambient_temperature 130(2)
_diffrn_detector_area_resol_mean 16.0328
_diffrn_measured_fraction_theta_full 0.997
_diffrn_measured_fraction_theta_max 0.903
_diffrn_measurement_device_type KM4_CCD_Sapphire3
_diffrn_measurement_method \q-scan
_diffrn_radiation_monochromator graphite
_diffrn_radiation_source 'fine-focus sealed tube'
_diffrn_radiation_type MoK\a
_diffrn_radiation_wavelength 0.71073
_diffrn_reflns_av_R_equivalents 0.0225
_diffrn_reflns_av_sigmaI/netI 0.0338
_diffrn_reflns_limit_h_max 15
_diffrn_reflns_limit_h_min -15
_diffrn_reflns_limit_k_max 28
_diffrn_reflns_limit_k_min -27
_diffrn_reflns_limit_l_max 22
_diffrn_reflns_limit_l_min -12
_diffrn_reflns_number 29476
_diffrn_reflns_theta_full 25.00
_diffrn_reflns_theta_max 32.89
_diffrn_reflns_theta_min 2.88
_exptl_absorpt_coefficient_mu 1.049
_exptl_absorpt_correction_T_max 0.87999
_exptl_absorpt_correction_T_min 0.83787
_exptl_absorpt_correction_type multi-scan
_exptl_absorpt_process_details
;
CrysAlis RED, Oxford Diffraction Ltd.,
Version 1.171.29.2 (release 20-01-2006 CrysAlis171 .NET)
(compiled Jan 20 2006,12:36:28)
Empirical absorption correction using spherical harmonics,
implemented in SCALE3 ABSPACK scaling algorithm.
;
_exptl_crystal_colour yellow
_exptl_crystal_density_diffrn 1.579
_exptl_crystal_density_method 'not measured'
_exptl_crystal_description polyhedron
_exptl_crystal_F_000 1488
_exptl_crystal_size_max 0.32
_exptl_crystal_size_mid 0.26
_exptl_crystal_size_min 0.12
_refine_diff_density_max 0.720
_refine_diff_density_min -0.577
_refine_ls_extinction_method none
_refine_ls_goodness_of_fit_ref 1.000
_refine_ls_hydrogen_treatment constr
_refine_ls_matrix_type full
_refine_ls_number_parameters 409
_refine_ls_number_reflns 10213
_refine_ls_number_restraints 0
_refine_ls_restrained_S_all 1.000
_refine_ls_R_factor_all 0.0458
_refine_ls_R_factor_gt 0.0290
_refine_ls_shift/su_max 0.003
_refine_ls_shift/su_mean 0.000
_refine_ls_structure_factor_coef Fsqd
_refine_ls_weighting_details 'calc w=1/[\s^2^(Fo^2^)+(0.0470P)^2^+0.0000P] where P=(Fo^2^+2Fc^2^)/3'
_refine_ls_weighting_scheme calc
_refine_ls_wR_factor_gt 0.0758
_refine_ls_wR_factor_ref 0.0787
_reflns_number_gt 7555
_reflns_number_total 10213
_reflns_threshold_expression >2sigma(I)
_cod_data_source_file aj5096.cif
_cod_data_source_block 1-Zn_130
_cod_original_sg_symbol_H-M 'P 21/c'
_cod_database_code 2300177

loop_
_symmetry_equiv_pos_as_xyz
'x, y, z'
'-x, y+1/2, -z+1/2'
'-x, -y, -z'
'x, -y-1/2, z-1/2'

loop_
_atom_site_type_symbol
_atom_site_label
_atom_site_fract_x
_atom_site_fract_y
_atom_site_fract_z
_atom_site_U_iso_or_equiv
_atom_site_adp_type
_atom_site_calc_flag
_atom_site_refinement_flags
_atom_site_occupancy
_atom_site_disorder_assembly
_atom_site_disorder_group
Zn Zn1 0.696547(14) 0.070396(7) 0.739563(9) 0.01699(4) Uani d . 1 . .
Cl Cl1 1.36244(3) 0.318225(17) 0.53835(2) 0.02520(7) Uani d . 1 . .
Cl Cl2 1.22258(3) -0.148792(18) 0.70021(2) 0.02725(8) Uani d . 1 . .
N N1 0.61826(11) 0.10036(6) 0.61307(7) 0.0224(2) Uani d . 1 . .
N N2 0.84429(11) 0.14844(5) 0.68854(7) 0.0204(2) Uani d . 1 . .
N N3 0.77071(10) 0.05050(6) 0.88232(7) 0.0200(2) Uani d . 1 . .
N N4 0.61993(11) 0.15344(6) 0.81141(7) 0.0211(2) Uani d . 1 . .
N N5 0.55943(10) -0.00617(6) 0.76509(7) 0.0203(2) Uani d . 1 . .
N N6 0.77493(10) -0.02875(5) 0.67074(7) 0.0187(2) Uani d . 1 . .
N N7 0.39687(11) 0.10701(6) 0.71846(8) 0.0254(2) Uani d . 1 . .
O O1 1.33655(13) 0.30491(7) 0.62950(7) 0.0441(3) Uani d . 1 . .
O O2 1.43823(11) 0.26185(6) 0.50404(8) 0.0379(3) Uani d . 1 . .
O O3 1.24277(11) 0.32198(6) 0.48860(8) 0.0366(3) Uani d . 1 . .
O O4 1.42986(11) 0.38268(6) 0.53014(9) 0.0430(3) Uani d . 1 . .
O O5 1.30105(19) -0.11465(11) 0.63838(9) 0.0884(7) Uani d . 1 . .
O O6 1.12545(15) -0.10275(8) 0.72671(10) 0.0667(5) Uani d . 1 . .
O O7 1.16833(15) -0.20900(6) 0.65935(8) 0.0540(4) Uani d . 1 . .
O O8 1.30015(14) -0.16632(8) 0.77658(8) 0.0569(4) Uani d . 1 . .
C C1 0.57626(13) -0.06634(7) 0.73322(9) 0.0230(3) Uani d . 1 . .
H H11 0.5171 -0.1025 0.7452 0.028 Uiso calc R 1 . .
C C2 0.68713(13) -0.08039(7) 0.67776(8) 0.0208(2) Uani d . 1 . .
C C3 0.69859(15) -0.14438(7) 0.63775(10) 0.0274(3) Uani d . 1 . .
H H13 0.6338 -0.1787 0.6434 0.033 Uiso calc R 1 . .
C C4 0.80654(15) -0.15779(7) 0.58900(10) 0.0303(3) Uani d . 1 . .
H H14 0.8171 -0.2013 0.5604 0.036 Uiso calc R 1 . .
C C5 0.89739(15) -0.10668(7) 0.58318(9) 0.0260(3) Uani d . 1 . .
H H15 0.9727 -0.1150 0.5509 0.031 Uiso calc R 1 . .
C C6 0.88020(13) -0.04233(7) 0.62433(8) 0.0209(2) Uani d . 1 . .
C C7 0.68380(14) 0.14347(7) 0.56985(9) 0.0253(3) Uani d . 1 . .
H H17 0.6540 0.1581 0.5128 0.030 Uiso calc R 1 . .
C C8 0.80572(14) 0.17108(7) 0.60721(9) 0.0231(3) Uani d . 1 . .
C C9 0.87582(16) 0.21767(7) 0.55807(10) 0.0311(3) Uani d . 1 . .
H H19 0.8467 0.2313 0.5005 0.037 Uiso calc R 1 . .
C C10 0.98901(16) 0.24394(8) 0.59464(11) 0.0356(4) Uani d . 1 . .
H H110 1.0393 0.2760 0.5627 0.043 Uiso calc R 1 . .
C C11 1.02718(15) 0.22273(8) 0.67801(11) 0.0322(3) Uani d . 1 . .
H H111 1.1039 0.2408 0.7047 0.039 Uiso calc R 1 . .
C C12 0.95362(13) 0.17455(7) 0.72398(10) 0.0244(3) Uani d . 1 . .
C C13 0.65327(13) 0.15754(7) 0.89260(9) 0.0250(3) Uani d . 1 . .
H H113 0.6285 0.1969 0.9261 0.030 Uiso calc R 1 . .
C C14 0.72932(13) 0.10240(7) 0.93520(8) 0.0233(3) Uani d . 1 . .
C C15 0.74950(14) 0.10326(9) 1.02602(9) 0.0292(3) Uani d . 1 . .
H H115 0.7221 0.1416 1.0603 0.035 Uiso calc R 1 . .
C C16 0.81048(14) 0.04705(9) 1.06562(9) 0.0314(3) Uani d . 1 . .
H H116 0.8264 0.0461 1.1278 0.038 Uiso calc R 1 . .
C C17 0.84775(13) -0.00749(9) 1.01349(9) 0.0286(3) Uani d . 1 . .
H H117 0.8859 -0.0475 1.0400 0.034 Uiso calc R 1 . .
C C18 0.82960(12) -0.00424(7) 0.92111(9) 0.0223(3) Uani d . 1 . .
C C19 0.52813(13) 0.20429(7) 0.77541(10) 0.0250(3) Uani d . 1 . .
H H119 0.5531 0.2189 0.7155 0.030 Uiso calc R 1 . .
H H219 0.5268 0.2460 0.8138 0.030 Uiso calc R 1 . .
C C20 0.39563(14) 0.17031(7) 0.77102(10) 0.0269(3) Uani d . 1 . .
H H120 0.3688 0.1592 0.8316 0.032 Uiso calc R 1 . .
H H220 0.3324 0.2033 0.7446 0.032 Uiso calc R 1 . .
C C21 0.44446(13) 0.00675(7) 0.81646(10) 0.0260(3) Uani d . 1 . .
H H121 0.4670 0.0356 0.8689 0.031 Uiso calc R 1 . .
H H221 0.4087 -0.0379 0.8371 0.031 Uiso calc R 1 . .
C C22 0.34482(14) 0.04463(8) 0.75734(11) 0.0304(3) Uani d . 1 . .
H H122 0.3145 0.0129 0.7095 0.037 Uiso calc R 1 . .
H H222 0.2700 0.0572 0.7929 0.037 Uiso calc R 1 . .
C C23 0.49334(15) 0.07765(8) 0.57641(9) 0.0289(3) Uani d . 1 . .
H H123 0.4844 0.0267 0.5839 0.035 Uiso calc R 1 . .
H H223 0.4875 0.0882 0.5123 0.035 Uiso calc R 1 . .
C C24 0.38553(14) 0.11478(8) 0.62348(10) 0.0300(3) Uani d . 1 . .
H H124 0.3872 0.1649 0.6084 0.036 Uiso calc R 1 . .
H H224 0.3019 0.0957 0.6023 0.036 Uiso calc R 1 . .
C C30 0.87684(14) -0.06172(7) 0.86470(9) 0.0263(3) Uani d . 1 . .
H H130 0.8038 -0.0893 0.8422 0.039 Uiso calc R 1 . .
H H230 0.9351 -0.0915 0.8999 0.039 Uiso calc R 1 . .
H H330 0.9228 -0.0422 0.8149 0.039 Uiso calc R 1 . .
C C31 0.98116(14) 0.01271(7) 0.61903(10) 0.0287(3) Uani d . 1 . .
H H131 0.9491 0.0509 0.5817 0.043 Uiso calc R 1 . .
H H231 1.0584 -0.0071 0.5934 0.043 Uiso calc R 1 . .
H H331 1.0022 0.0303 0.6785 0.043 Uiso calc R 1 . .
C C32 0.99764(14) 0.15036(8) 0.81382(10) 0.0303(3) Uani d . 1 . .
H H132 0.9434 0.1712 0.8586 0.045 Uiso calc R 1 . .
H H232 1.0871 0.1645 0.8249 0.045 Uiso calc R 1 . .
H H332 0.9913 0.0996 0.8169 0.045 Uiso calc R 1 . .

loop_
_atom_site_aniso_label
_atom_site_aniso_U_11
_atom_site_aniso_U_22
_atom_site_aniso_U_33
_atom_site_aniso_U_12
_atom_site_aniso_U_13
_atom_site_aniso_U_23
Zn1 0.01890(7) 0.01526(7) 0.01691(7) -0.00075(5) 0.00234(5) 0.00023(5)
Cl1 0.02830(17) 0.01925(15) 0.02843(16) -0.00170(12) 0.00724(13) 0.00053(12)
Cl2 0.03239(18) 0.02631(16) 0.02298(15) 0.00194(13) -0.00061(13) -0.00287(12)
N1 0.0276(6) 0.0199(5) 0.0197(5) 0.0026(4) 0.0001(4) -0.0007(4)
N2 0.0229(5) 0.0153(5) 0.0233(5) 0.0021(4) 0.0074(4) 0.0004(4)
N3 0.0173(5) 0.0250(5) 0.0178(5) -0.0037(4) 0.0022(4) 0.0000(4)
N4 0.0196(5) 0.0182(5) 0.0256(5) -0.0010(4) 0.0050(4) -0.0020(4)
N5 0.0180(5) 0.0197(5) 0.0233(5) -0.0001(4) 0.0010(4) 0.0044(4)
N6 0.0222(5) 0.0150(5) 0.0189(5) -0.0006(4) -0.0001(4) 0.0006(4)
N7 0.0252(6) 0.0197(5) 0.0312(6) -0.0009(4) -0.0015(5) 0.0040(5)
O1 0.0608(8) 0.0436(7) 0.0286(6) 0.0164(6) 0.0108(5) 0.0067(5)
O2 0.0419(7) 0.0240(5) 0.0491(7) 0.0039(5) 0.0211(5) 0.0010(5)
O3 0.0336(6) 0.0367(6) 0.0393(6) -0.0039(5) -0.0020(5) -0.0034(5)
O4 0.0372(6) 0.0236(6) 0.0684(8) -0.0098(5) 0.0051(6) -0.0021(5)
O5 0.1184(15) 0.1155(15) 0.0326(7) -0.0702(12) 0.0245(8) -0.0162(8)
O6 0.0612(9) 0.0740(11) 0.0634(9) 0.0417(8) -0.0254(7) -0.0332(8)
O7 0.0905(11) 0.0304(6) 0.0408(7) -0.0163(7) -0.0026(7) -0.0104(5)
O8 0.0674(10) 0.0696(10) 0.0329(6) 0.0359(7) -0.0145(6) -0.0119(6)
C1 0.0199(6) 0.0192(6) 0.0299(7) -0.0022(5) -0.0014(5) 0.0042(5)
C2 0.0224(6) 0.0173(6) 0.0224(6) -0.0002(5) -0.0032(5) 0.0013(5)
C3 0.0305(7) 0.0168(6) 0.0347(7) -0.0036(5) -0.0028(6) -0.0032(5)
C4 0.0398(8) 0.0189(6) 0.0320(7) 0.0022(6) -0.0001(6) -0.0072(5)
C5 0.0341(8) 0.0205(6) 0.0235(6) 0.0050(6) 0.0040(6) -0.0027(5)
C6 0.0256(7) 0.0181(6) 0.0192(6) 0.0022(5) 0.0030(5) 0.0006(5)
C7 0.0372(8) 0.0209(6) 0.0179(6) 0.0059(6) 0.0033(5) 0.0013(5)
C8 0.0316(7) 0.0170(6) 0.0215(6) 0.0035(5) 0.0105(5) 0.0015(5)
C9 0.0438(9) 0.0208(6) 0.0298(7) 0.0043(6) 0.0172(6) 0.0049(5)
C10 0.0404(9) 0.0218(7) 0.0458(9) -0.0027(6) 0.0235(7) 0.0037(6)
C11 0.0260(7) 0.0233(7) 0.0481(9) -0.0036(6) 0.0135(7) -0.0014(6)
C12 0.0227(6) 0.0176(6) 0.0334(7) 0.0006(5) 0.0080(5) -0.0023(5)
C13 0.0214(6) 0.0268(7) 0.0271(6) -0.0026(5) 0.0062(5) -0.0076(5)
C14 0.0190(6) 0.0305(7) 0.0207(6) -0.0047(5) 0.0042(5) -0.0045(5)
C15 0.0223(7) 0.0447(9) 0.0210(6) -0.0089(6) 0.0053(5) -0.0081(6)
C16 0.0212(7) 0.0552(10) 0.0176(6) -0.0104(7) 0.0007(5) 0.0016(6)
C17 0.0208(6) 0.0422(9) 0.0227(6) -0.0064(6) -0.0020(5) 0.0085(6)
C18 0.0166(6) 0.0278(7) 0.0225(6) -0.0051(5) -0.0001(5) 0.0032(5)
C19 0.0259(7) 0.0167(6) 0.0326(7) 0.0030(5) 0.0055(5) -0.0008(5)
C20 0.0234(7) 0.0222(7) 0.0353(7) 0.0053(5) 0.0047(6) 0.0019(6)
C21 0.0204(6) 0.0232(6) 0.0348(7) 0.0011(5) 0.0090(5) 0.0068(6)
C22 0.0182(6) 0.0248(7) 0.0485(9) -0.0014(6) 0.0040(6) 0.0075(6)
C23 0.0356(8) 0.0268(7) 0.0237(6) -0.0011(6) -0.0091(6) -0.0006(5)
C24 0.0285(7) 0.0273(7) 0.0337(8) 0.0007(6) -0.0098(6) 0.0034(6)
C30 0.0263(7) 0.0267(7) 0.0256(6) -0.0002(6) -0.0041(5) 0.0050(5)
C31 0.0295(7) 0.0202(6) 0.0372(8) 0.0005(5) 0.0142(6) -0.0019(6)
C32 0.0239(7) 0.0294(8) 0.0376(8) -0.0033(6) -0.0013(6) 0.0010(6)

loop_
_atom_type_symbol
_atom_type_description
_atom_type_scat_dispersion_real
_atom_type_scat_dispersion_imag
_atom_type_scat_source
C C 0.0033 0.0016 'International Tables Vol C Tables 4.2.6.8 and 6.1.1.4'
H H 0.0000 0.0000 'International Tables Vol C Tables 4.2.6.8 and 6.1.1.4'
N N 0.0061 0.0033 'International Tables Vol C Tables 4.2.6.8 and 6.1.1.4'
O O 0.0106 0.0060 'International Tables Vol C Tables 4.2.6.8 and 6.1.1.4'
Cl Cl 0.1484 0.1585 'International Tables Vol C Tables 4.2.6.8 and 6.1.1.4'
Zn Zn 0.2839 1.4301 'International Tables Vol C Tables 4.2.6.8 and 6.1.1.4'

loop_
_geom_angle_atom_site_label_1
_geom_angle_atom_site_label_2
_geom_angle_atom_site_label_3
_geom_angle_site_symmetry_1
_geom_angle_site_symmetry_3
_geom_angle
_geom_angle_publ_flag
N5 Zn1 N4 . . 99.60(4) ?
N5 Zn1 N1 . . 96.34(4) ?
N4 Zn1 N1 . . 96.73(4) ?
N5 Zn1 N2 . . 170.86(4) ?
N4 Zn1 N2 . . 86.91(4) ?
N1 Zn1 N2 . . 76.41(4) ?
N5 Zn1 N3 . . 85.52(4) ?
N4 Zn1 N3 . . 76.33(4) ?
N1 Zn1 N3 . . 173.04(4) ?
N2 Zn1 N3 . . 102.35(4) ?
N5 Zn1 N6 . . 75.98(4) ?
N4 Zn1 N6 . . 174.46(4) ?
N1 Zn1 N6 . . 87.15(4) ?
N2 Zn1 N6 . . 97.86(4) ?
N3 Zn1 N6 . . 99.81(4) ?
O4 Cl1 O1 . . 110.15(8) ?
O4 Cl1 O3 . . 109.32(7) ?
O1 Cl1 O3 . . 109.04(7) ?
O4 Cl1 O2 . . 110.06(7) ?
O1 Cl1 O2 . . 109.34(7) ?
O3 Cl1 O2 . . 108.90(7) ?
O6 Cl2 O5 . . 109.18(12) ?
O6 Cl2 O7 . . 110.80(10) ?
O5 Cl2 O7 . . 108.63(9) ?
O6 Cl2 O8 . . 108.12(8) ?
O5 Cl2 O8 . . 108.54(11) ?
O7 Cl2 O8 . . 111.52(9) ?
C7 N1 C23 . . 119.06(12) ?
C7 N1 Zn1 . . 116.16(10) ?
C23 N1 Zn1 . . 124.69(9) ?
C12 N2 C8 . . 117.88(11) ?
C12 N2 Zn1 . . 132.77(9) ?
C8 N2 Zn1 . . 109.34(9) ?
C18 N3 C14 . . 117.88(11) ?
C18 N3 Zn1 . . 132.46(9) ?
C14 N3 Zn1 . . 109.06(9) ?
C13 N4 C19 . . 118.44(12) ?
C13 N4 Zn1 . . 116.76(10) ?
C19 N4 Zn1 . . 124.76(9) ?
C1 N5 C21 . . 118.68(11) ?
C1 N5 Zn1 . . 117.93(9) ?
C21 N5 Zn1 . . 123.38(9) ?
C6 N6 C2 . . 117.46(11) ?
C6 N6 Zn1 . . 133.91(9) ?
C2 N6 Zn1 . . 108.51(8) ?
C24 N7 C22 . . 117.94(12) ?
C24 N7 C20 . . 117.05(11) ?
C22 N7 C20 . . 117.51(12) ?
N5 C1 C2 . . 120.25(12) ?
N5 C1 H11 . . 119.9 ?
C2 C1 H11 . . 119.9 ?
N6 C2 C3 . . 123.49(13) ?
N6 C2 C1 . . 116.92(11) ?
C3 C2 C1 . . 119.58(12) ?
C2 C3 C4 . . 118.79(13) ?
C2 C3 H13 . . 120.6 ?
C4 C3 H13 . . 120.6 ?
C5 C4 C3 . . 118.28(13) ?
C5 C4 H14 . . 120.9 ?
C3 C4 H14 . . 120.9 ?
C4 C5 C6 . . 120.55(13) ?
C4 C5 H15 . . 119.7 ?
C6 C5 H15 . . 119.7 ?
N6 C6 C5 . . 121.40(12) ?
N6 C6 C31 . . 118.44(11) ?
C5 C6 C31 . . 120.14(12) ?
N1 C7 C8 . . 120.62(12) ?
N1 C7 H17 . . 119.7 ?
C8 C7 H17 . . 119.7 ?
N2 C8 C9 . . 123.23(14) ?
N2 C8 C7 . . 117.46(11) ?
C9 C8 C7 . . 119.31(13) ?
C10 C9 C8 . . 118.59(15) ?
C10 C9 H19 . . 120.7 ?
C8 C9 H19 . . 120.7 ?
C11 C10 C9 . . 118.61(13) ?
C11 C10 H110 . . 120.7 ?
C9 C10 H110 . . 120.7 ?
C10 C11 C12 . . 120.32(15) ?
C10 C11 H111 . . 119.8 ?
C12 C11 H111 . . 119.8 ?
N2 C12 C11 . . 121.34(14) ?
N2 C12 C32 . . 118.69(12) ?
C11 C12 C32 . . 119.97(13) ?
N4 C13 C14 . . 120.71(12) ?
N4 C13 H113 . . 119.6 ?
C14 C13 H113 . . 119.6 ?
N3 C14 C15 . . 123.52(14) ?
N3 C14 C13 . . 116.83(11) ?
C15 C14 C13 . . 119.55(13) ?
C16 C15 C14 . . 118.38(14) ?
C16 C15 H115 . . 120.8 ?
C14 C15 H115 . . 120.8 ?
C17 C16 C15 . . 118.85(13) ?
C17 C16 H116 . . 120.6 ?
C15 C16 H116 . . 120.6 ?
C16 C17 C18 . . 120.27(14) ?
C16 C17 H117 . . 119.9 ?
C18 C17 H117 . . 119.9 ?
N3 C18 C17 . . 120.97(13) ?
N3 C18 C30 . . 119.06(11) ?
C17 C18 C30 . . 119.97(13) ?
N4 C19 C20 . . 108.10(11) ?
N4 C19 H119 . . 110.1 ?
C20 C19 H119 . . 110.1 ?
N4 C19 H219 . . 110.1 ?
C20 C19 H219 . . 110.1 ?
H119 C19 H219 . . 108.4 ?
N7 C20 C19 . . 111.04(11) ?
N7 C20 H120 . . 109.4 ?
C19 C20 H120 . . 109.4 ?
N7 C20 H220 . . 109.4 ?
C19 C20 H220 . . 109.4 ?
H120 C20 H220 . . 108.0 ?
N5 C21 C22 . . 108.70(11) ?
N5 C21 H121 . . 109.9 ?
C22 C21 H121 . . 109.9 ?
N5 C21 H221 . . 109.9 ?
C22 C21 H221 . . 109.9 ?
H121 C21 H221 . . 108.3 ?
N7 C22 C21 . . 112.01(12) ?
N7 C22 H122 . . 109.2 ?
C21 C22 H122 . . 109.2 ?
N7 C22 H222 . . 109.2 ?
C21 C22 H222 . . 109.2 ?
H122 C22 H222 . . 107.9 ?
N1 C23 C24 . . 110.01(11) ?
N1 C23 H123 . . 109.7 ?
C24 C23 H123 . . 109.7 ?
N1 C23 H223 . . 109.7 ?
C24 C23 H223 . . 109.7 ?
H123 C23 H223 . . 108.2 ?
N7 C24 C23 . . 112.08(12) ?
N7 C24 H124 . . 109.2 ?
C23 C24 H124 . . 109.2 ?
N7 C24 H224 . . 109.2 ?
C23 C24 H224 . . 109.2 ?
H124 C24 H224 . . 107.9 ?
C18 C30 H130 . . 109.5 ?
C18 C30 H230 . . 109.5 ?
H130 C30 H230 . . 109.5 ?
C18 C30 H330 . . 109.5 ?
H130 C30 H330 . . 109.5 ?
H230 C30 H330 . . 109.5 ?
C6 C31 H131 . . 109.5 ?
C6 C31 H231 . . 109.5 ?
H131 C31 H231 . . 109.5 ?
C6 C31 H331 . . 109.5 ?
H131 C31 H331 . . 109.5 ?
H231 C31 H331 . . 109.5 ?
C12 C32 H132 . . 109.5 ?
C12 C32 H232 . . 109.5 ?
H132 C32 H232 . . 109.5 ?
C12 C32 H332 . . 109.5 ?
H132 C32 H332 . . 109.5 ?
H232 C32 H332 . . 109.5 ?

loop_
_geom_bond_atom_site_label_1
_geom_bond_atom_site_label_2
_geom_bond_site_symmetry_2
_geom_bond_distance
_geom_bond_publ_flag
Zn1 N5 . 2.0954(11) ?
Zn1 N4 . 2.1024(11) ?
Zn1 N1 . 2.1358(11) ?
Zn1 N2 . 2.2996(11) ?
Zn1 N3 . 2.3028(11) ?
Zn1 N6 . 2.3315(11) ?
Cl1 O4 . 1.4319(11) ?
Cl1 O1 . 1.4354(11) ?
Cl1 O3 . 1.4385(12) ?
Cl1 O2 . 1.4465(11) ?
Cl2 O6 . 1.4117(13) ?
Cl2 O5 . 1.4212(15) ?
Cl2 O7 . 1.4214(12) ?
Cl2 O8 . 1.4298(12) ?
N1 C7 . 1.2679(18) ?
N1 C23 . 1.4657(18) ?
N2 C12 . 1.3417(18) ?
N2 C8 . 1.3542(17) ?
N3 C18 . 1.3441(17) ?
N3 C14 . 1.3573(17) ?
N4 C13 . 1.2682(18) ?
N4 C19 . 1.4614(17) ?
N5 C1 . 1.2677(17) ?
N5 C21 . 1.4683(17) ?
N6 C6 . 1.3453(17) ?
N6 C2 . 1.3565(16) ?
N7 C24 . 1.4453(19) ?
N7 C22 . 1.4484(18) ?
N7 C20 . 1.4539(18) ?
C1 C2 . 1.4728(19) ?
C1 H11 . 0.9500 ?
C2 C3 . 1.3778(18) ?
C3 C4 . 1.387(2) ?
C3 H13 . 0.9500 ?
C4 C5 . 1.369(2) ?
C4 H14 . 0.9500 ?
C5 C6 . 1.3990(18) ?
C5 H15 . 0.9500 ?
C6 C31 . 1.4960(19) ?
C7 C8 . 1.474(2) ?
C7 H17 . 0.9500 ?
C8 C9 . 1.3860(19) ?
C9 C10 . 1.383(2) ?
C9 H19 . 0.9500 ?
C10 C11 . 1.372(2) ?
C10 H110 . 0.9500 ?
C11 C12 . 1.400(2) ?
C11 H111 . 0.9500 ?
C12 C32 . 1.495(2) ?
C13 C14 . 1.462(2) ?
C13 H113 . 0.9500 ?
C14 C15 . 1.3833(19) ?
C15 C16 . 1.381(2) ?
C15 H115 . 0.9500 ?
C16 C17 . 1.375(2) ?
C16 H116 . 0.9500 ?
C17 C18 . 1.4055(18) ?
C17 H117 . 0.9500 ?
C18 C30 . 1.489(2) ?
C19 C20 . 1.527(2) ?
C19 H119 . 0.9900 ?
C19 H219 . 0.9900 ?
C20 H120 . 0.9900 ?
C20 H220 . 0.9900 ?
C21 C22 . 1.533(2) ?
C21 H121 . 0.9900 ?
C21 H221 . 0.9900 ?
C22 H122 . 0.9900 ?
C22 H222 . 0.9900 ?
C23 C24 . 1.525(2) ?
C23 H123 . 0.9900 ?
C23 H223 . 0.9900 ?
C24 H124 . 0.9900 ?
C24 H224 . 0.9900 ?
C30 H130 . 0.9800 ?
C30 H230 . 0.9800 ?
C30 H330 . 0.9800 ?
C31 H131 . 0.9800 ?
C31 H231 . 0.9800 ?
C31 H331 . 0.9800 ?
C32 H132 . 0.9800 ?
C32 H232 . 0.9800 ?
C32 H332 . 0.9800 ?
